data_2232984
loop_
_publ_author_name
'Ch\'erif, Ichraf'
'Abdelhak, Jawher'
'Zid, Mohamed Faouzi'
'Driss, Ahmed'

_publ_section_title
;
 4-Aminopyridinium <i>trans</i>-diaquadioxalatochromate(III) monohydrate
;
_journal_coeditor_code WM2545
_journal_issue 12
_journal_name_full 'Acta Crystallographica Section E'
_journal_page_first m1648
_journal_page_last m1649
_journal_paper_doi 10.1107/S1600536811044837
_journal_volume 67
_journal_year 2011
_chemical_formula_iupac '(C5 H7 N2) [Cr (C2 O4)2 (H2 O)2], H2 O'
_chemical_formula_moiety 'C4 H4 Cr O10, C5 H7 N2, H2 O'
_chemical_formula_sum 'C9 H13 Cr N2 O11'
_chemical_formula_weight 377.21
_chemical_name_systematic
;
4-Aminopyridinium <i>trans</i>-diaquadioxalatochromate(III) monohydrate
;
_space_group_IT_number 33
_symmetry_cell_setting orthorhombic
_symmetry_space_group_name_Hall 'P 2c -2n'
_symmetry_space_group_name_H-M 'P n a 21'
_atom_sites_solution_hydrogens difmap
_atom_sites_solution_primary direct
_atom_sites_solution_secondary difmap
_audit_creation_method SHELXL-97
_cell_angle_alpha 90.00
_cell_angle_beta 90.00
_cell_angle_gamma 90.00
_cell_formula_units_Z 4
_cell_length_a 21.102(4)
_cell_length_b 9.487(3)
_cell_length_c 7.226(2)
_cell_measurement_reflns_used 25
_cell_measurement_temperature 298(2)
_cell_measurement_theta_max 15
_cell_measurement_theta_min 10
_cell_volume 1446.6(7)
_computing_cell_refinement 'CAD-4 EXPRESS (Duisenberg, 1992; Mac\'i\<cek & Yordanov, 1992)'
_computing_data_collection 'CAD-4 EXPRESS (Duisenberg, 1992; Mac\'i\<cek & Yordanov, 1992)'
_computing_data_reduction 'XCAD4 (Harms & Wocadlo, 1995)'
_computing_molecular_graphics 'DIAMOND (Brandenburg, 1998)'
_computing_publication_material 'WinGX (Farrugia, 1999)'
_computing_structure_refinement 'SHELXL97 (Sheldrick, 2008)'
_computing_structure_solution 'SHELXS97 (Sheldrick, 2008)'
_diffrn_ambient_temperature 298(2)
_diffrn_measured_fraction_theta_full 0.999
_diffrn_measured_fraction_theta_max 0.999
_diffrn_measurement_device_type 'Enraf--Nonius CAD-4'
_diffrn_measurement_method \w/2\q
_diffrn_radiation_monochromator graphite
_diffrn_radiation_source 'fine-focus sealed tube'
_diffrn_radiation_type MoK\a
_diffrn_radiation_wavelength 0.71073
_diffrn_reflns_av_R_equivalents 0.0166
_diffrn_reflns_av_sigmaI/netI 0.0258
_diffrn_reflns_limit_h_max 1
_diffrn_reflns_limit_h_min -26
_diffrn_reflns_limit_k_max 12
_diffrn_reflns_limit_k_min -1
_diffrn_reflns_limit_l_max 9
_diffrn_reflns_limit_l_min -9
_diffrn_reflns_number 3729
_diffrn_reflns_theta_full 26.97
_diffrn_reflns_theta_max 26.97
_diffrn_reflns_theta_min 2.35
_diffrn_standards_decay_% 2.9
_diffrn_standards_interval_time 120
_diffrn_standards_number 2
_exptl_absorpt_coefficient_mu 0.854
_exptl_absorpt_correction_T_max 0.903
_exptl_absorpt_correction_T_min 0.832
_exptl_absorpt_correction_type psi-scan
_exptl_absorpt_process_details '(North <i>et al.</i>, 1968)'
_exptl_crystal_colour violet
_exptl_crystal_density_diffrn 1.732
_exptl_crystal_density_method 'not measured'
_exptl_crystal_description prism
_exptl_crystal_F_000 772
_exptl_crystal_size_max 0.54
_exptl_crystal_size_mid 0.18
_exptl_crystal_size_min 0.12
_refine_diff_density_max 0.302
_refine_diff_density_min -0.307
_refine_ls_abs_structure_details 'Flack (1983), 1447 Friedel pairs'
_refine_ls_abs_structure_Flack 0.000(16)
_refine_ls_extinction_coef 0.0022(7)
_refine_ls_extinction_expression Fc^*^=kFc[1+0.001xFc^2^\l^3^/sin(2\q)]^-1/4^
_refine_ls_extinction_method 'SHELXL97 (Sheldrick, 2008)'
_refine_ls_goodness_of_fit_ref 1.040
_refine_ls_hydrogen_treatment refall
_refine_ls_matrix_type full
_refine_ls_number_parameters 261
_refine_ls_number_reflns 3150
_refine_ls_number_restraints 1
_refine_ls_restrained_S_all 1.039
_refine_ls_R_factor_all 0.0312
_refine_ls_R_factor_gt 0.0253
_refine_ls_shift/su_max 0.000
_refine_ls_shift/su_mean 0.000
_refine_ls_structure_factor_coef Fsqd
_refine_ls_weighting_details 'calc w=1/[\s^2^(Fo^2^)+(0.0364P)^2^+0.1566P] where P=(Fo^2^+2Fc^2^)/3'
_refine_ls_weighting_scheme calc
_refine_ls_wR_factor_gt 0.0630
_refine_ls_wR_factor_ref 0.0659
_reflns_number_gt 2857
_reflns_number_total 3150
_reflns_threshold_expression I>2\s(I)
_cod_data_source_file wm2545.cif
_cod_data_source_block I
_cod_original_cell_volume 1446.7(7)
_cod_database_code 2232984
_cod_database_fobs_code 2232984

loop_
_symmetry_equiv_pos_as_xyz
'x, y, z'
'-x, -y, z+1/2'
'-x+1/2, y+1/2, z+1/2'
'x+1/2, -y+1/2, z'

loop_
_atom_site_type_symbol
_atom_site_label
_atom_site_fract_x
_atom_site_fract_y
_atom_site_fract_z
_atom_site_U_iso_or_equiv
_atom_site_adp_type
_atom_site_calc_flag
_atom_site_occupancy
_atom_site_symmetry_multiplicity
Cr Cr1 -0.196274(13) 0.09444(3) -0.00116(5) 0.01985(9) Uani d 1 1
O O9 -0.19814(7) 0.26620(15) 0.5002(3) 0.0295(3) Uani d 1 1
O O3 -0.27673(7) 0.09078(16) 0.1400(2) 0.0262(3) Uani d 1 1
O O1 -0.11408(7) 0.10787(17) -0.1273(2) 0.0264(3) Uani d 1 1
O OW1 -0.17053(9) -0.08746(18) 0.1118(2) 0.0283(3) Uani d 1 1
O O4 -0.16685(7) 0.19731(16) 0.2188(2) 0.0248(3) Uani d 1 1
O OW2 -0.22205(8) 0.27650(18) -0.1212(2) 0.0295(3) Uani d 1 1
O O7 -0.17687(8) -0.09782(17) -0.4830(3) 0.0340(4) Uani d 1 1
O O2 -0.22078(7) -0.00965(16) -0.2262(2) 0.0243(3) Uani d 1 1
O O10 -0.31987(7) 0.17303(18) 0.4006(2) 0.0337(4) Uani d 1 1
O O8 -0.06261(8) 0.0179(2) -0.3698(3) 0.0430(5) Uani d 1 1
C C3 -0.27494(10) 0.1550(2) 0.2972(3) 0.0228(4) Uani d 1 1
C C1 -0.17435(10) -0.0316(2) -0.3382(3) 0.0222(4) Uani d 1 1
C C4 -0.20797(10) 0.2123(2) 0.3479(3) 0.0218(4) Uani d 1 1
C C2 -0.11043(10) 0.0354(2) -0.2779(3) 0.0252(4) Uani d 1 1
C C6 -0.42595(16) 0.1102(4) 0.0242(6) 0.0625(10) Uani d 1 1
C C8 -0.51027(14) -0.1061(3) 0.0042(7) 0.0524(7) Uani d 1 1
N N1 -0.40576(12) -0.0224(3) 0.0161(6) 0.0657(8) Uani d 1 1
N N2 -0.59497(12) 0.0580(3) 0.0089(8) 0.0750(10) Uani d 1 1
C C9 -0.53327(11) 0.0317(3) 0.0117(5) 0.0413(5) Uani d 1 1
C C7 -0.44661(16) -0.1296(4) 0.0020(8) 0.0726(10) Uani d 1 1
O OW3 -0.06036(9) 0.9143(3) 0.2640(3) 0.0449(5) Uani d 1 1
C C5 -0.48794(15) 0.1402(3) 0.0211(7) 0.0597(8) Uani d 1 1
H H8 -0.5357(18) -0.181(4) 0.003(6) 0.079(11) Uiso d 1 1
H H2 -0.6222(18) -0.014(4) -0.026(6) 0.076(12) Uiso d 1 1
H H1 -0.359(2) -0.038(5) 0.028(7) 0.098(14) Uiso d 1 1
H HW31 -0.0613(16) 0.955(4) 0.358(6) 0.047(10) Uiso d 1 1
H HW21 -0.2581(18) 0.323(4) -0.100(5) 0.068(11) Uiso d 1 1
H HW11 -0.1303(19) -0.085(4) 0.155(5) 0.058(10) Uiso d 1 1
H H6 -0.3942(19) 0.183(4) 0.031(6) 0.079(12) Uiso d 1 1
H HW32 -0.022(2) 0.948(4) 0.220(6) 0.077(12) Uiso d 1 1
H H5 -0.5032(19) 0.233(4) 0.043(5) 0.077(12) Uiso d 1 1
H H3 -0.606(2) 0.147(5) 0.010(7) 0.094(13) Uiso d 1 1
H H7 -0.428(2) -0.226(5) 0.001(8) 0.110(15) Uiso d 1 1
H HW12 -0.180(2) -0.146(5) 0.045(7) 0.094(16) Uiso d 1 1
H HW22 -0.2234(18) 0.269(4) -0.223(6) 0.070(13) Uiso d 1 1

loop_
_atom_site_aniso_label
_atom_site_aniso_U_11
_atom_site_aniso_U_22
_atom_site_aniso_U_33
_atom_site_aniso_U_12
_atom_site_aniso_U_13
_atom_site_aniso_U_23
Cr1 0.01992(14) 0.02436(15) 0.01528(14) -0.00098(11) 0.00098(14) -0.00316(16)
O9 0.0352(7) 0.0347(7) 0.0187(6) -0.0031(6) 0.0000(7) -0.0086(10)
O3 0.0232(7) 0.0314(8) 0.0241(8) -0.0029(6) 0.0011(6) -0.0063(7)
O1 0.0233(7) 0.0359(9) 0.0200(7) -0.0051(6) 0.0011(6) -0.0079(6)
OW1 0.0317(9) 0.0281(8) 0.0253(8) 0.0011(7) -0.0057(7) -0.0039(6)
O4 0.0227(7) 0.0314(7) 0.0203(7) -0.0045(6) 0.0026(5) -0.0064(6)
OW2 0.0336(8) 0.0330(9) 0.0218(8) 0.0075(7) 0.0028(7) 0.0014(7)
O7 0.0371(8) 0.0425(8) 0.0225(9) -0.0094(7) 0.0013(9) -0.0108(8)
O2 0.0229(7) 0.0299(8) 0.0202(6) -0.0049(6) -0.0002(6) -0.0026(6)
O10 0.0303(8) 0.0364(9) 0.0344(9) -0.0051(7) 0.0134(7) -0.0095(7)
O8 0.0265(9) 0.0681(13) 0.0345(9) -0.0075(9) 0.0089(7) -0.0186(9)
C3 0.0259(10) 0.0191(10) 0.0234(10) -0.0012(8) 0.0037(8) -0.0008(8)
C1 0.0266(10) 0.0228(9) 0.0172(9) -0.0029(8) -0.0010(8) -0.0013(8)
C4 0.0267(10) 0.0201(9) 0.0184(9) 0.0004(8) -0.0002(8) -0.0006(8)
C2 0.0250(10) 0.0308(11) 0.0198(10) -0.0021(9) 0.0015(8) -0.0043(8)
C6 0.0454(16) 0.075(2) 0.067(3) -0.0191(16) -0.0159(18) 0.013(2)
C8 0.0456(14) 0.0354(13) 0.0761(19) 0.0017(11) -0.001(2) 0.0092(18)
N1 0.0334(12) 0.086(2) 0.077(2) 0.0050(13) -0.0007(15) 0.025(2)
N2 0.0337(11) 0.0442(14) 0.147(3) 0.0059(11) -0.019(2) -0.022(2)
C9 0.0334(11) 0.0362(12) 0.0542(15) 0.0001(9) -0.0069(14) -0.0041(15)
C7 0.0562(18) 0.0569(18) 0.105(3) 0.0222(15) 0.009(3) 0.018(3)
OW3 0.0304(10) 0.0753(15) 0.0290(9) 0.0014(10) -0.0009(8) -0.0084(10)
C5 0.0484(15) 0.0403(14) 0.090(3) -0.0076(12) -0.0156(19) -0.002(2)

loop_
_atom_type_symbol
_atom_type_description
_atom_type_scat_dispersion_real
_atom_type_scat_dispersion_imag
_atom_type_scat_source
C C 0.0033 0.0016 'International Tables Vol C Tables 4.2.6.8 and 6.1.1.4'
H H 0.0000 0.0000 'International Tables Vol C Tables 4.2.6.8 and 6.1.1.4'
Cr Cr 0.3209 0.6236 'International Tables Vol C Tables 4.2.6.8 and 6.1.1.4'
N N 0.0061 0.0033 'International Tables Vol C Tables 4.2.6.8 and 6.1.1.4'
O O 0.0106 0.0060 'International Tables Vol C Tables 4.2.6.8 and 6.1.1.4'

loop_
_geom_angle_atom_site_label_1
_geom_angle_atom_site_label_2
_geom_angle_atom_site_label_3
_geom_angle
O1 Cr1 O4 93.67(6)
O1 Cr1 O2 83.18(6)
O4 Cr1 O2 176.78(6)
O1 Cr1 O3 175.74(7)
O4 Cr1 O3 82.13(6)
O2 Cr1 O3 101.02(6)
O1 Cr1 OW1 90.32(7)
O4 Cr1 OW1 90.73(7)
O2 Cr1 OW1 88.59(7)
O3 Cr1 OW1 90.43(7)
O1 Cr1 OW2 89.02(7)
O4 Cr1 OW2 90.45(7)
O2 Cr1 OW2 90.20(8)
O3 Cr1 OW2 90.31(7)
OW1 Cr1 OW2 178.68(8)
C3 O3 Cr1 114.84(14)
C2 O1 Cr1 114.20(13)
Cr1 OW1 HW11 112(2)
Cr1 OW1 HW12 107(4)
HW11 OW1 HW12 119(4)
C4 O4 Cr1 115.46(13)
Cr1 OW2 HW21 126(2)
Cr1 OW2 HW22 111(3)
HW21 OW2 HW22 100(4)
C1 O2 Cr1 113.56(13)
O10 C3 O3 125.7(2)
O10 C3 C4 120.81(18)
O3 C3 C4 113.51(17)
O7 C1 O2 126.0(2)
O7 C1 C2 119.22(19)
O2 C1 C2 114.75(17)
O9 C4 O4 125.64(19)
O9 C4 C3 120.54(18)
O4 C4 C3 113.82(16)
O8 C2 O1 125.6(2)
O8 C2 C1 120.68(19)
O1 C2 C1 113.75(18)
N1 C6 C5 120.9(3)
N1 C6 H6 117(2)
C5 C6 H6 122(2)
C7 C8 C9 119.8(3)
C7 C8 H8 118(2)
C9 C8 H8 123(2)
C6 N1 C7 121.1(3)
C6 N1 H1 117(3)
C7 N1 H1 122(3)
C9 N2 H2 118(2)
C9 N2 H3 117(3)
H2 N2 H3 123(4)
N2 C9 C8 121.2(2)
N2 C9 C5 122.0(3)
C8 C9 C5 116.8(3)
N1 C7 C8 120.7(3)
N1 C7 H7 116(3)
C8 C7 H7 123(3)
HW31 OW3 HW32 98(4)
C6 C5 C9 120.6(3)
C6 C5 H5 122(2)
C9 C5 H5 117(2)

loop_
_geom_bond_atom_site_label_1
_geom_bond_atom_site_label_2
_geom_bond_distance
_geom_bond_publ_flag
Cr1 O1 1.9636(15) y
Cr1 O4 1.9658(15) y
Cr1 O2 1.9715(16) y
Cr1 O3 1.9810(16) y
Cr1 OW1 1.9847(17) y
Cr1 OW2 2.0079(18) y
O9 C4 1.231(3) ?
O3 C3 1.289(3) ?
O1 C2 1.290(3) ?
OW1 HW11 0.91(4) ?
OW1 HW12 0.77(5) ?
O4 C4 1.282(2) ?
OW2 HW21 0.89(4) ?
OW2 HW22 0.74(4) ?
O7 C1 1.222(3) ?
O2 C1 1.287(3) ?
O10 C3 1.219(3) ?
O8 C2 1.219(3) ?
C3 C4 1.558(3) ?
C1 C2 1.553(3) ?
C6 N1 1.330(5) ?
C6 C5 1.339(5) ?
C6 H6 0.96(4) ?
C8 C7 1.362(4) ?
C8 C9 1.396(4) ?
C8 H8 0.89(4) ?
N1 C7 1.337(5) ?
N1 H1 1.00(5) ?
N2 C9 1.326(3) ?
N2 H2 0.92(4) ?
N2 H3 0.88(4) ?
C9 C5 1.407(4) ?
C7 H7 1.00(5) ?
OW3 HW31 0.78(4) ?
OW3 HW32 0.93(4) ?
C5 H5 0.95(4) ?

loop_
_geom_hbond_atom_site_label_D
_geom_hbond_atom_site_label_H
_geom_hbond_atom_site_label_A
_geom_hbond_site_symmetry_A
_geom_hbond_distance_DH
_geom_hbond_distance_HA
_geom_hbond_distance_DA
_geom_hbond_angle_DHA
_geom_hbond_publ_flag
OW3 HW31 O8 1_566 0.78(4) 2.06(4) 2.823(3) 167(4) y
OW3 HW32 O8 2_565 0.93(4) 1.93(4) 2.843(3) 169(4) y
OW2 HW21 O7 3_455 0.89(4) 1.78(4) 2.640(3) 161(3) y
OW2 HW22 O9 1_554 0.74(4) 2.07(4) 2.784(3) 162(4) y
OW1 HW11 OW3 1_545 0.90(4) 1.67(4) 2.572(3) 172(4) y
OW1 HW12 O10 3_444 0.76(5) 2.01(5) 2.745(3) 162(5) y
N2 H2 O10 2_454 0.93(4) 2.01(4) 2.940(4) 179(4) y
N1 H1 O3 . 1.00(4) 2.27(4) 3.061(3) 135(4) y
N1 H1 O9 3_444 1.00(4) 2.22(4) 2.974(3) 131(4) y
